data_7129083
loop_
_publ_author_name
'Guo, Zhifang'
'Blair, Victoria L.'
'Deacon, Glen B.'
'Junk, Peter C.'

_publ_section_title
;
 A simple one-pot route to stable formamidinatoiodidolanthanoid(III)
 complexes from lanthanoid metals.
;
_journal_issue 87
_journal_name_full 'Chemical communications (Cambridge, England)'
_journal_page_first 11513
_journal_page_last 11516
_journal_paper_doi 10.1039/d1cc04080d
_journal_volume 57
_journal_year 2021
_chemical_formula_moiety 'C37 H59 Gd I2 N2 O3, C4 H8 O'
_chemical_formula_sum 'C41 H67 Gd I2 N2 O4'
_chemical_formula_weight 1063.01
_space_group_crystal_system orthorhombic
_space_group_IT_number 61
_space_group_name_Hall '-P 2ac 2ab'
_space_group_name_H-M_alt 'P b c a'
_atom_sites_solution_hydrogens geom
_audit_creation_date 2021-09-06
_audit_creation_method
;
Olex2 1.3
(compiled 2020.11.12 svn.r5f609507 for OlexSys, GUI svn.r6272)
;
_audit_update_record
;
2021-10-04 deposited with the CCDC.	2021-10-08 downloaded from the CCDC.
;
_cell_angle_alpha 90
_cell_angle_beta 90
_cell_angle_gamma 90
_cell_formula_units_Z 8
_cell_length_a 18.831(4)
_cell_length_b 19.561(4)
_cell_length_c 24.134(5)
_cell_measurement_reflns_used 7576
_cell_measurement_temperature 100(2)
_cell_measurement_theta_max 25
_cell_measurement_theta_min 2
_cell_volume 8890(3)
_computing_cell_refinement 'XDS (Kabsch, 1993)'
_computing_data_collection 'BluIce (McPhillips, 2002)'
_computing_data_reduction 'XDS (Kabsch, 1993)'
_computing_molecular_graphics 'Olex2 1.3 (Dolomanov et al., 2009)'
_computing_publication_material 'Olex2 1.3 (Dolomanov et al., 2009)'
_computing_structure_refinement 'SHELXL 2018/3 (Sheldrick, 2015)'
_computing_structure_solution 'SHELXT 2014/5 (Sheldrick, 2014)'
_diffrn_ambient_temperature 100(2)
_diffrn_measured_fraction_theta_full 0.968
_diffrn_measured_fraction_theta_max 0.968
_diffrn_measurement_device_type 'ADSC Quantum 210r'
_diffrn_measurement_method '\w scans'
_diffrn_radiation_monochromator graphite
_diffrn_radiation_type Synchrotron
_diffrn_radiation_wavelength 0.71073
_diffrn_reflns_av_R_equivalents 0.0651
_diffrn_reflns_av_unetI/netI 0.0262
_diffrn_reflns_Laue_measured_fraction_full 0.968
_diffrn_reflns_Laue_measured_fraction_max 0.968
_diffrn_reflns_limit_h_max 22
_diffrn_reflns_limit_h_min -22
_diffrn_reflns_limit_k_max 22
_diffrn_reflns_limit_k_min -22
_diffrn_reflns_limit_l_max 28
_diffrn_reflns_limit_l_min -28
_diffrn_reflns_number 93420
_diffrn_reflns_point_group_measured_fraction_full 0.968
_diffrn_reflns_point_group_measured_fraction_max 0.968
_diffrn_reflns_theta_full 24.993
_diffrn_reflns_theta_max 24.993
_diffrn_reflns_theta_min 1.688
_diffrn_source 'MX1 Beamline Australian Synchrotron'
_diffrn_standards_number 0
_exptl_absorpt_coefficient_mu 2.920
_exptl_absorpt_correction_T_max 0.759
_exptl_absorpt_correction_T_min 0.593
_exptl_absorpt_correction_type multi-scan
_exptl_absorpt_process_details 'XDS (Kabsch, 1993)'
_exptl_crystal_colour colourless
_exptl_crystal_colour_primary colourless
_exptl_crystal_density_diffrn 1.588
_exptl_crystal_description block
_exptl_crystal_F_000 4232
_exptl_crystal_size_max 0.1
_exptl_crystal_size_mid 0.1
_exptl_crystal_size_min 0.08
_refine_diff_density_max 1.355
_refine_diff_density_min -1.478
_refine_diff_density_rms 0.167
_refine_ls_extinction_method none
_refine_ls_goodness_of_fit_ref 1.137
_refine_ls_hydrogen_treatment constr
_refine_ls_matrix_type full
_refine_ls_number_parameters 646
_refine_ls_number_reflns 7576
_refine_ls_number_restraints 651
_refine_ls_restrained_S_all 1.098
_refine_ls_R_factor_all 0.0731
_refine_ls_R_factor_gt 0.0679
_refine_ls_shift/su_max 0.005
_refine_ls_shift/su_mean 0.000
_refine_ls_structure_factor_coef Fsqd
_refine_ls_weighting_details 'w=1/[\s^2^(Fo^2^)+(0.0096P)^2^+208.8637P] where P=(Fo^2^+2Fc^2^)/3'
_refine_ls_weighting_scheme calc
_refine_ls_wR_factor_gt 0.1473
_refine_ls_wR_factor_ref 0.1490
_reflns_Friedel_coverage 0.000
_reflns_number_gt 6858
_reflns_number_total 7576
_reflns_threshold_expression 'I > 2\s(I)'
_cod_data_source_file d1cc04080d2.cif
_cod_data_source_block 14
_cod_depositor_comments 'Adding full bibliography for 7129070--7129084.cif.'
_cod_database_code 7129083
_shelx_shelxl_version_number 2018/3
_shelx_space_group_comment
;
The symmetry employed for this shelxl refinement is uniquely defined
by the following loop, which should always be used as a source of
symmetry information in preference to the above space-group names.
They are only intended as comments.
;
_shelx_estimated_absorpt_t_max 0.800
_shelx_estimated_absorpt_t_min 0.759
_olex2_refinement_description
;
1. Restrained distances
 C38-C39 = C40-C41
 1.53 with sigma of 0.02
 C45-C44 = C43-C42
 1.53 with sigma of 0.02
 O4-C38 = O4-C41
 1.44 with sigma of 0.02
 C39-C40
 1.54 with sigma of 0.02
 O5-C45 = O5-C42
 1.44 with sigma of 0.02
 C44-C43
 1.54 with sigma of 0.02
 O5-C44 = O5-C43 = C45-C43 = C44-C42
 2.38 with sigma of 0.04
 O4-C39 = O4-C40 = C38-C40 = C39-C41
 2.38 with sigma of 0.04
 C26-C27 \\sim C26A-C27 \\sim C28A-C29A \\sim C28A-C27 \\sim C28-C27 \\sim
C29-C28
 with sigma of 0.02
 O2-C33 \\sim O2-C30 \\sim O2-C33A \\sim O2-C30A
 with sigma of 0.02
 C32A-C33A \\sim C33-C32 \\sim C31A-C30A \\sim C31A-C32A \\sim C32-C31 \\sim
C30-C31
 with sigma of 0.02
 O3-C34A \\sim O3-C34 \\sim O3-C37 \\sim O3-C37A
 with sigma of 0.02
 C35-C34 \\sim C35-C36 \\sim C35A-C34A \\sim C37-C36 \\sim C36A-C35A \\sim
C37A-C36A
 with sigma of 0.02
 C38-C39 \\sim C39-C40 \\sim C40-C41
 with sigma of 0.02
 O4-C39 \\sim O4-C40
 with sigma of 0.04
 O4-C38 \\sim O4-C41
 with sigma of 0.02
 C45-C44 \\sim C44-C43 \\sim C43-C42
 with sigma of 0.02
 O5-C45 \\sim O5-C42
 with sigma of 0.02
 C39-C41 \\sim C38-C40
 with sigma of 0.04
 O5-C44 \\sim O5-C43
 with sigma of 0.04
 C44-C42 \\sim C45-C43
 with sigma of 0.04
2. Uiso/Uaniso restraints and constraints
C22A \\sim C20A \\sim C21A \\sim C22 \\sim C20 \\sim C21: within 2A with sigma
of 0.01 and sigma for terminal atoms of 0.01 within 2A
C26 \\sim C26A \\sim C27 \\sim C28A \\sim C28 \\sim C29 \\sim C29A: within 2A
with sigma of 0.01 and sigma for terminal atoms of 0.01 within 2A
C33A \\sim C32A \\sim C33 \\sim C32 \\sim C30A \\sim C30 \\sim C31A \\sim C31:
within 2A with sigma of 0.01 and sigma for terminal atoms of 0.01 within 2A
C34 \\sim C35 \\sim C36 \\sim C37 \\sim C34A \\sim C35A \\sim C36A \\sim C37A:
within 2A with sigma of 0.01 and sigma for terminal atoms of 0.01 within 2A
C11: within 2A with sigma of 0.01 and sigma for terminal atoms of 0.01 within 2A
O4 \\sim C38 \\sim C39 \\sim C40 \\sim C41: within 2A with sigma of 0.04 and
sigma for terminal atoms of 0.08 within 2A
O5 \\sim C45 \\sim C44 \\sim C43 \\sim C42: within 2A with sigma of 0.04 and
sigma for terminal atoms of 0.08 within 2A
3. Rigid body (RIGU) restrains
 C22, C20, C21, C21A, C20A, C22A
 with sigma for 1-2 distances of 0.001 and sigma for 1-3 distances of 0.001
 C26, C26A, C29, C28, C29A, C28A, C27
 with sigma for 1-2 distances of 0.001 and sigma for 1-3 distances of 0.001
 C33A, C32A, C33, C32, C31A, C30A, C30, C31
 with sigma for 1-2 distances of 0.001 and sigma for 1-3 distances of 0.001
 C34, C34A, C35, C36, C35A, C37, C37A, C36A
 with sigma for 1-2 distances of 0.001 and sigma for 1-3 distances of 0.001
 C11
 with sigma for 1-2 distances of 0.001 and sigma for 1-3 distances of 0.001
 O5, C45, C44, C43, C42
 with sigma for 1-2 distances of 0.004 and sigma for 1-3 distances of 0.004
 O4, C38, C39, C40, C41
 with sigma for 1-2 distances of 0.004 and sigma for 1-3 distances of 0.004
4. Others
 Sof(I2)=1-FVAR(1)
 Sof(I3)=FVAR(1)
 Sof(C20A)=Sof(H20A)=Sof(C22A)=Sof(H22A)=Sof(H22B)=Sof(H22C)=Sof(C21A)=
 Sof(H21A)=Sof(H21B)=Sof(H21C)=1-FVAR(2)
 Sof(C22)=Sof(H22D)=Sof(H22E)=Sof(H22F)=Sof(C20)=Sof(H20)=Sof(C21)=Sof(H21D)=
 Sof(H21E)=Sof(H21F)=FVAR(2)
 Sof(H27A)=Sof(H27B)=Sof(C29A)=Sof(H29A)=Sof(H29B)=Sof(C28A)=Sof(H28A)=
 Sof(H28B)=Sof(C26A)=Sof(H26A)=Sof(H26B)=1-FVAR(3)
 Sof(H27C)=Sof(H27D)=Sof(C29)=Sof(H29C)=Sof(H29D)=Sof(C28)=Sof(H28C)=Sof(H28D)=
 Sof(C26)=Sof(H26C)=Sof(H26D)=FVAR(3)
 Sof(C31)=Sof(H31A)=Sof(H31B)=Sof(C30)=Sof(H30A)=Sof(H30B)=Sof(C32)=Sof(H32A)=
 Sof(H32B)=Sof(C33)=Sof(H33A)=Sof(H33B)=1-FVAR(4)
 Sof(C33A)=Sof(H33C)=Sof(H33D)=Sof(C30A)=Sof(H30C)=Sof(H30D)=Sof(C32A)=
 Sof(H32C)=Sof(H32D)=Sof(C31A)=Sof(H31C)=Sof(H31D)=FVAR(4)
 Sof(C34)=Sof(H34A)=Sof(H34B)=Sof(C36)=Sof(H36A)=Sof(H36B)=Sof(C35)=Sof(H35A)=
 Sof(H35B)=Sof(C37)=Sof(H37A)=Sof(H37B)=1-FVAR(5)
 Sof(C34A)=Sof(H34C)=Sof(H34D)=Sof(C35A)=Sof(H35C)=Sof(H35D)=Sof(C36A)=
 Sof(H36C)=Sof(H36D)=Sof(C37A)=Sof(H37C)=Sof(H37D)=FVAR(5)
 Fixed Sof: O4(0.5) C38(0.5) H38A(0.5) H38B(0.5) C39(0.5) H39A(0.5) H39B(0.5)
 C40(0.5) H40A(0.5) H40B(0.5) C41(0.5) H41A(0.5) H41B(0.5) O5(0.5) C45(0.5)
 H45A(0.5) H45B(0.5) C44(0.5) H44A(0.5) H44B(0.5) C43(0.5) H43A(0.5) H43B(0.5)
 C42(0.5) H42A(0.5) H42B(0.5)
5.a Ternary CH refined with riding coordinates:
 C23(H23), C3(H3), C10(H10), C20A(H20A), C20(H20)
5.b Secondary CH2 refined with riding coordinates:
 C27(H27A,H27B), C27(H27C,H27D), C29A(H29A,H29B), C28A(H28A,H28B), C31(H31A,
 H31B), C30(H30A,H30B), C34(H34A,H34B), C36(H36A,H36B), C35(H35A,H35B),
 C32(H32A,H32B), C26A(H26A,H26B), C37(H37A,H37B), C33(H33A,H33B), C29(H29C,
 H29D), C28(H28C,H28D), C26(H26C,H26D), C33A(H33C,H33D), C30A(H30C,H30D),
 C32A(H32C,H32D), C31A(H31C,H31D), C34A(H34C,H34D), C35A(H35C,H35D), C36A(H36C,
 H36D), C37A(H37C,H37D), C38(H38A,H38B), C39(H39A,H39B), C40(H40A,H40B),
 C41(H41A,H41B), C45(H45A,H45B), C44(H44A,H44B), C43(H43A,H43B), C42(H42A,H42B)
5.c Aromatic/amide H refined with riding coordinates:
 C13(H13), C6(H6), C16(H16), C5(H5), C7(H7), C17(H17), C18(H18)
5.d Idealised Me refined as rotating group:
 C24(H24A,H24B,H24C), C2(H2A,H2B,H2C), C25(H25A,H25B,H25C), C1(H1A,H1B,H1C),
 C12(H12A,H12B,H12C), C11(H11A,H11B,H11C), C22A(H22A,H22B,H22C), C21A(H21A,H21B,
 H21C), C22(H22D,H22E,H22F), C21(H21D,H21E,H21F)
;
_olex2_submission_special_instructions 'No special instructions were received'

loop_
_space_group_symop_operation_xyz
'x, y, z'
'-x+1/2, -y, z+1/2'
'-x, y+1/2, -z+1/2'
'x+1/2, -y+1/2, -z'
'-x, -y, -z'
'x-1/2, y, -z-1/2'
'x, -y-1/2, z-1/2'
'-x-1/2, y-1/2, z'

loop_
_atom_site_label
_atom_site_type_symbol
_atom_site_fract_x
_atom_site_fract_y
_atom_site_fract_z
_atom_site_U_iso_or_equiv
_atom_site_adp_type
_atom_site_occupancy
_atom_site_site_symmetry_order
_atom_site_calc_flag
_atom_site_refinement_flags_posn
_atom_site_refinement_flags_adp
_atom_site_refinement_flags_occupancy
_atom_site_disorder_assembly
_atom_site_disorder_group
Gd1 Gd 0.57274(3) 0.32096(3) 0.38003(2) 0.02981(14) Uani 1 1 d . . . . .
I1 I 0.69522(3) 0.21991(4) 0.37628(3) 0.0412(2) Uani 1 1 d . . . . .
I2 I 0.4742(3) 0.4478(3) 0.3861(3) 0.0412(10) Uani 0.69(4) 1 d . . P A 1
N1 N 0.4989(4) 0.2394(4) 0.4289(3) 0.0279(18) Uani 1 1 d . . . . .
O1 O 0.5959(4) 0.3516(4) 0.4754(3) 0.0417(19) Uani 1 1 d . . . . .
N2 N 0.4934(4) 0.2399(5) 0.3343(3) 0.0305(18) Uani 1 1 d . . . . .
O3 O 0.5948(4) 0.3437(5) 0.2824(3) 0.054(2) Uani 1 1 d D . . . .
C14 C 0.4647(5) 0.2117(6) 0.2844(4) 0.035(2) Uani 1 1 d . . . . .
C9 C 0.4727(5) 0.2128(5) 0.4806(4) 0.031(2) Uani 1 1 d . . . . .
O2 O 0.6618(4) 0.4143(4) 0.3771(4) 0.056(2) Uani 1 1 d D . . . .
C15 C 0.4946(6) 0.1527(6) 0.2590(4) 0.037(2) Uani 1 1 d . . . . .
C13 C 0.4722(5) 0.2148(5) 0.3813(4) 0.035(2) Uani 1 1 d . . . . .
H13 H 0.437928 0.179155 0.381974 0.042 Uiso 1 1 calc R U . . .
C6 C 0.4231(7) 0.1589(7) 0.5798(5) 0.053(3) Uani 1 1 d . . . . .
H6 H 0.404038 0.140505 0.613056 0.064 Uiso 1 1 calc R U . . .
C4 C 0.4127(6) 0.2407(6) 0.5031(4) 0.040(3) Uani 1 1 d . . . . .
C23 C 0.5539(7) 0.1139(7) 0.2853(5) 0.056(4) Uani 1 1 d . . . . .
H23 H 0.576083 0.144248 0.313823 0.067 Uiso 1 1 calc R U . . .
C8 C 0.5085(6) 0.1592(7) 0.5078(4) 0.047(3) Uani 1 1 d . . . . .
C16 C 0.4668(7) 0.1274(7) 0.2098(5) 0.051(3) Uani 1 1 d . . . . .
H16 H 0.485912 0.087346 0.193265 0.062 Uiso 1 1 calc R U . . .
C19 C 0.4096(7) 0.2469(8) 0.2591(6) 0.069(5) Uani 1 1 d . . . . .
C5 C 0.3885(7) 0.2129(6) 0.5531(5) 0.050(3) Uani 1 1 d . . . . .
H5 H 0.346929 0.231361 0.569541 0.060 Uiso 1 1 calc R U . . .
C3 C 0.3716(8) 0.2979(7) 0.4746(6) 0.071(5) Uani 1 1 d . . . . .
H3 H 0.400821 0.314145 0.442617 0.086 Uiso 1 1 calc R U . . .
C7 C 0.4829(7) 0.1334(7) 0.5587(5) 0.055(3) Uani 1 1 d . . . . .
H7 H 0.507988 0.098264 0.577638 0.066 Uiso 1 1 calc R U . . .
C17 C 0.4113(8) 0.1612(8) 0.1856(6) 0.069(4) Uani 1 1 d . . . . .
H17 H 0.391418 0.144971 0.151904 0.083 Uiso 1 1 calc R U . . .
C27 C 0.6423(7) 0.3485(8) 0.5673(5) 0.063(3) Uani 1 1 d D U . . .
H27A H 0.668047 0.315813 0.591395 0.075 Uiso 0.742(12) 1 calc R U P B 1
H27B H 0.655084 0.395573 0.578673 0.075 Uiso 0.742(12) 1 calc R U P B 1
H27C H 0.688307 0.329801 0.580258 0.075 Uiso 0.258(12) 1 calc R U P B 2
H27D H 0.607602 0.348705 0.598129 0.075 Uiso 0.258(12) 1 calc R U P B 2
C18 C 0.3845(9) 0.2195(10) 0.2106(7) 0.090(6) Uani 1 1 d . . . . .
H18 H 0.345916 0.242019 0.192994 0.108 Uiso 1 1 calc R U . . .
C29A C 0.5457(9) 0.3718(10) 0.5175(6) 0.053(3) Uani 0.742(12) 1 d D U P B 1
H29A H 0.497205 0.358041 0.506370 0.063 Uiso 0.742(12) 1 calc R U P B 1
H29B H 0.546528 0.422110 0.521930 0.063 Uiso 0.742(12) 1 calc R U P B 1
C24 C 0.6100(8) 0.0967(9) 0.2432(8) 0.082(5) Uani 1 1 d . . . . .
H24A H 0.589022 0.069070 0.213576 0.123 Uiso 1 1 calc R U . . .
H24B H 0.648229 0.070877 0.261123 0.123 Uiso 1 1 calc R U . . .
H24C H 0.629314 0.139017 0.227523 0.123 Uiso 1 1 calc R U . . .
C28A C 0.5651(8) 0.3379(10) 0.5717(6) 0.057(3) Uani 0.742(12) 1 d D U P B 1
H28A H 0.544317 0.361670 0.604056 0.069 Uiso 0.742(12) 1 calc R U P B 1
H28B H 0.552157 0.288896 0.572455 0.069 Uiso 0.742(12) 1 calc R U P B 1
C2 C 0.3522(11) 0.3594(9) 0.5088(8) 0.099(7) Uani 1 1 d . . . . .
H2A H 0.318857 0.345834 0.537943 0.148 Uiso 1 1 calc R U . . .
H2B H 0.330040 0.393888 0.484991 0.148 Uiso 1 1 calc R U . . .
H2C H 0.395181 0.378497 0.525710 0.148 Uiso 1 1 calc R U . . .
C31 C 0.7352(8) 0.5106(12) 0.4139(8) 0.060(3) Uani 0.695(12) 1 d D U P C 1
H31A H 0.734505 0.560549 0.407269 0.072 Uiso 0.695(12) 1 calc R U P C 1
H31B H 0.758521 0.501010 0.449835 0.072 Uiso 0.695(12) 1 calc R U P C 1
C30 C 0.6627(9) 0.4805(9) 0.4111(8) 0.058(3) Uani 0.695(12) 1 d D U P C 1
H30A H 0.629847 0.513982 0.394160 0.070 Uiso 0.695(12) 1 calc R U P C 1
H30B H 0.645743 0.470796 0.449144 0.070 Uiso 0.695(12) 1 calc R U P C 1
C25 C 0.5328(13) 0.0474(10) 0.3140(7) 0.118(9) Uani 1 1 d . . . . .
H25A H 0.519897 0.056918 0.352577 0.177 Uiso 1 1 calc R U . . .
H25B H 0.572794 0.015416 0.313056 0.177 Uiso 1 1 calc R U . . .
H25C H 0.492030 0.027183 0.294755 0.177 Uiso 1 1 calc R U . . .
C34 C 0.5842(12) 0.4127(9) 0.2557(7) 0.067(4) Uani 0.685(12) 1 d D U P D 1
H34A H 0.622658 0.444795 0.265991 0.080 Uiso 0.685(12) 1 calc R U P D 1
H34B H 0.537866 0.432891 0.266249 0.080 Uiso 0.685(12) 1 calc R U P D 1
C36 C 0.5867(13) 0.3185(10) 0.1890(8) 0.067(3) Uani 0.685(12) 1 d D U P D 1
H36A H 0.617370 0.304076 0.157721 0.080 Uiso 0.685(12) 1 calc R U P D 1
H36B H 0.538030 0.301305 0.182225 0.080 Uiso 0.685(12) 1 calc R U P D 1
C1 C 0.3013(9) 0.2641(12) 0.4502(8) 0.106(7) Uani 1 1 d . . . . .
H1A H 0.313917 0.223783 0.428178 0.159 Uiso 1 1 calc R U . . .
H1B H 0.276624 0.297275 0.426689 0.159 Uiso 1 1 calc R U . . .
H1C H 0.270137 0.250354 0.480774 0.159 Uiso 1 1 calc R U . . .
C35 C 0.5864(12) 0.3957(10) 0.1941(7) 0.066(3) Uani 0.685(12) 1 d D U P D 1
H35A H 0.544431 0.415005 0.175093 0.079 Uiso 0.685(12) 1 calc R U P D 1
H35B H 0.629735 0.415108 0.176998 0.079 Uiso 0.685(12) 1 calc R U P D 1
C32 C 0.7695(10) 0.4730(10) 0.3676(9) 0.064(3) Uani 0.695(12) 1 d D U P C 1
H32A H 0.817927 0.459436 0.379135 0.077 Uiso 0.695(12) 1 calc R U P C 1
H32B H 0.774248 0.504289 0.335533 0.077 Uiso 0.695(12) 1 calc R U P C 1
C26A C 0.6613(9) 0.3366(11) 0.5067(6) 0.060(3) Uani 0.742(12) 1 d D U P B 1
H26A H 0.700207 0.367454 0.495006 0.072 Uiso 0.742(12) 1 calc R U P B 1
H26B H 0.676396 0.288722 0.500610 0.072 Uiso 0.742(12) 1 calc R U P B 1
C37 C 0.6153(12) 0.2904(10) 0.2433(6) 0.064(3) Uani 0.685(12) 1 d D U P D 1
H37A H 0.593112 0.246073 0.252687 0.077 Uiso 0.685(12) 1 calc R U P D 1
H37B H 0.667558 0.284789 0.241933 0.077 Uiso 0.685(12) 1 calc R U P D 1
C33 C 0.7303(8) 0.4108(10) 0.3494(8) 0.062(3) Uani 0.695(12) 1 d D U P C 1
H33A H 0.724204 0.410677 0.308708 0.074 Uiso 0.695(12) 1 calc R U P C 1
H33B H 0.756275 0.368983 0.360473 0.074 Uiso 0.695(12) 1 calc R U P C 1
I3 I 0.4734(8) 0.4425(10) 0.3719(14) 0.054(3) Uani 0.31(4) 1 d . . P A 2
C10 C 0.5758(8) 0.1306(10) 0.4854(6) 0.080(6) Uani 1 1 d . . . . .
H10 H 0.593633 0.163574 0.457004 0.096 Uiso 1 1 calc R U . . .
C12 C 0.6329(7) 0.1223(10) 0.5273(7) 0.078(5) Uani 1 1 d . . . . .
H12A H 0.644554 0.166963 0.543359 0.118 Uiso 1 1 calc R U . . .
H12B H 0.675235 0.103053 0.509585 0.118 Uiso 1 1 calc R U . . .
H12C H 0.616672 0.091455 0.556709 0.118 Uiso 1 1 calc R U . . .
C11 C 0.5661(11) 0.0617(15) 0.4563(9) 0.164(14) Uani 1 1 d . . . . .
H11A H 0.561571 0.025441 0.484138 0.246 Uiso 1 1 calc R U . . .
H11B H 0.607456 0.052488 0.432809 0.246 Uiso 1 1 calc R U . . .
H11C H 0.523181 0.063012 0.433418 0.246 Uiso 1 1 calc R U . . .
C29 C 0.604(2) 0.432(3) 0.4897(16) 0.054(4) Uani 0.258(12) 1 d D U P B 2
H29C H 0.628325 0.457952 0.460288 0.065 Uiso 0.258(12) 1 calc R U P B 2
H29D H 0.557917 0.453782 0.499155 0.065 Uiso 0.258(12) 1 calc R U P B 2
C28 C 0.650(3) 0.4187(16) 0.5400(16) 0.060(4) Uani 0.258(12) 1 d D U P B 2
H28C H 0.639511 0.454150 0.568108 0.072 Uiso 0.258(12) 1 calc R U P B 2
H28D H 0.700371 0.424610 0.528837 0.072 Uiso 0.258(12) 1 calc R U P B 2
C26 C 0.614(3) 0.312(3) 0.5162(14) 0.059(3) Uani 0.258(12) 1 d D U P B 2
H26C H 0.651662 0.280176 0.502756 0.070 Uiso 0.258(12) 1 calc R U P B 2
H26D H 0.572903 0.283998 0.527069 0.070 Uiso 0.258(12) 1 calc R U P B 2
C20A C 0.3823(13) 0.3183(13) 0.2818(9) 0.068(4) Uani 0.718(18) 1 d . U P E 1
H20A H 0.414043 0.331375 0.313244 0.081 Uiso 0.718(18) 1 calc R U P E 1
C22A C 0.3788(13) 0.3795(11) 0.2430(9) 0.070(4) Uani 0.718(18) 1 d . U P E 1
H22A H 0.427056 0.393417 0.232864 0.105 Uiso 0.718(18) 1 calc R U P E 1
H22B H 0.354702 0.417409 0.261703 0.105 Uiso 0.718(18) 1 calc R U P E 1
H22C H 0.352405 0.366964 0.209529 0.105 Uiso 0.718(18) 1 calc R U P E 1
C21A C 0.3146(13) 0.3041(13) 0.3046(10) 0.077(4) Uani 0.718(18) 1 d . U P E 1
H21A H 0.294033 0.264276 0.285929 0.115 Uiso 0.718(18) 1 calc R U P E 1
H21B H 0.283494 0.343731 0.299423 0.115 Uiso 0.718(18) 1 calc R U P E 1
H21C H 0.319536 0.294449 0.344264 0.115 Uiso 0.718(18) 1 calc R U P E 1
C22 C 0.337(3) 0.349(3) 0.256(2) 0.072(4) Uani 0.282(18) 1 d . U P E 2
H22D H 0.376432 0.359317 0.230799 0.108 Uiso 0.282(18) 1 calc R U P E 2
H22E H 0.325577 0.389554 0.277936 0.108 Uiso 0.282(18) 1 calc R U P E 2
H22F H 0.295694 0.334299 0.234951 0.108 Uiso 0.282(18) 1 calc R U P E 2
C20 C 0.361(4) 0.288(4) 0.298(3) 0.072(5) Uani 0.282(18) 1 d . U P E 2
H20 H 0.391579 0.308222 0.327354 0.086 Uiso 0.282(18) 1 calc R U P E 2
C21 C 0.295(3) 0.256(3) 0.326(3) 0.075(5) Uani 0.282(18) 1 d . U P E 2
H21D H 0.253959 0.286518 0.320737 0.112 Uiso 0.282(18) 1 calc R U P E 2
H21E H 0.303889 0.250044 0.365517 0.112 Uiso 0.282(18) 1 calc R U P E 2
H21F H 0.284403 0.211513 0.309032 0.112 Uiso 0.282(18) 1 calc R U P E 2
C33A C 0.6551(17) 0.4755(15) 0.3398(15) 0.061(4) Uani 0.305(12) 1 d D U P C 2
H33C H 0.639947 0.461527 0.302211 0.073 Uiso 0.305(12) 1 calc R U P C 2
H33D H 0.620000 0.508308 0.354854 0.073 Uiso 0.305(12) 1 calc R U P C 2
C30A C 0.7371(12) 0.4096(18) 0.3947(18) 0.062(4) Uani 0.305(12) 1 d D U P C 2
H30C H 0.766950 0.385004 0.367447 0.075 Uiso 0.305(12) 1 calc R U P C 2
H30D H 0.742490 0.388635 0.431828 0.075 Uiso 0.305(12) 1 calc R U P C 2
C32A C 0.7274(18) 0.506(2) 0.3385(15) 0.061(3) Uani 0.305(12) 1 d D U P C 2
H32C H 0.725722 0.556732 0.334379 0.073 Uiso 0.305(12) 1 calc R U P C 2
H32D H 0.757379 0.486433 0.308919 0.073 Uiso 0.305(12) 1 calc R U P C 2
C31A C 0.751(3) 0.4850(19) 0.3952(18) 0.062(3) Uani 0.305(12) 1 d D U P C 2
H31C H 0.723133 0.508262 0.424352 0.074 Uiso 0.305(12) 1 calc R U P C 2
H31D H 0.802167 0.494867 0.400891 0.074 Uiso 0.305(12) 1 calc R U P C 2
C34A C 0.5400(18) 0.349(2) 0.2376(12) 0.065(4) Uani 0.315(12) 1 d D U P D 2
H34C H 0.536439 0.396519 0.224578 0.078 Uiso 0.315(12) 1 calc R U P D 2
H34D H 0.493045 0.334877 0.252386 0.078 Uiso 0.315(12) 1 calc R U P D 2
C35A C 0.560(2) 0.302(3) 0.1896(17) 0.065(4) Uani 0.315(12) 1 d D U P D 2
H35C H 0.549937 0.253863 0.197720 0.078 Uiso 0.315(12) 1 calc R U P D 2
H35D H 0.536138 0.316047 0.154867 0.078 Uiso 0.315(12) 1 calc R U P D 2
C36A C 0.639(2) 0.316(3) 0.1874(13) 0.065(4) Uani 0.315(12) 1 d D U P D 2
H36C H 0.649883 0.360879 0.169702 0.078 Uiso 0.315(12) 1 calc R U P D 2
H36D H 0.665285 0.279527 0.168063 0.078 Uiso 0.315(12) 1 calc R U P D 2
C37A C 0.6551(17) 0.317(3) 0.2490(12) 0.063(4) Uani 0.315(12) 1 d D U P D 2
H37C H 0.666605 0.270318 0.261267 0.076 Uiso 0.315(12) 1 calc R U P D 2
H37D H 0.697351 0.346259 0.255700 0.076 Uiso 0.315(12) 1 calc R U P D 2
O4 O 0.7615(18) 0.4719(15) 0.6618(9) 0.106(8) Uani 0.5 1 d D U P F -1
C38 C 0.7433(19) 0.5146(14) 0.6135(10) 0.084(7) Uani 0.5 1 d D U P F -1
H38A H 0.770599 0.557844 0.614359 0.101 Uiso 0.5 1 calc R U P F -1
H38B H 0.692040 0.525671 0.613668 0.101 Uiso 0.5 1 calc R U P F -1
C39 C 0.7621(15) 0.4737(14) 0.5624(9) 0.078(7) Uani 0.5 1 d D U P F -1
H39A H 0.722095 0.444152 0.550862 0.094 Uiso 0.5 1 calc R U P F -1
H39B H 0.775214 0.504102 0.531245 0.094 Uiso 0.5 1 calc R U P F -1
C40 C 0.8247(16) 0.4315(16) 0.5809(11) 0.089(8) Uani 0.5 1 d D U P F -1
H40A H 0.869688 0.452803 0.568514 0.107 Uiso 0.5 1 calc R U P F -1
H40B H 0.821820 0.384808 0.565214 0.107 Uiso 0.5 1 calc R U P F -1
C41 C 0.821(2) 0.429(3) 0.6432(12) 0.119(11) Uani 0.5 1 d D U P F -1
H41A H 0.814313 0.381475 0.655858 0.142 Uiso 0.5 1 calc R U P F -1
H41B H 0.866177 0.446478 0.659219 0.142 Uiso 0.5 1 calc R U P F -1
O5 O 0.732(3) 0.4996(17) 0.142(2) 0.23(2) Uani 0.5 1 d D U P G -1
C45 C 0.683(4) 0.551(2) 0.120(2) 0.23(2) Uani 0.5 1 d D U P G -1
H45A H 0.634133 0.531847 0.117666 0.280 Uiso 0.5 1 calc R U P G -1
H45B H 0.697757 0.566016 0.082673 0.280 Uiso 0.5 1 calc R U P G -1
C44 C 0.686(3) 0.6093(14) 0.162(2) 0.22(2) Uani 0.5 1 d D U P G -1
H44A H 0.642268 0.636743 0.160959 0.260 Uiso 0.5 1 calc R U P G -1
H44B H 0.727430 0.639529 0.153957 0.260 Uiso 0.5 1 calc R U P G -1
C43 C 0.695(3) 0.572(2) 0.2167(19) 0.22(2) Uani 0.5 1 d D U P G -1
H43A H 0.729029 0.596548 0.241000 0.264 Uiso 0.5 1 calc R U P G -1
H43B H 0.649037 0.568081 0.236105 0.264 Uiso 0.5 1 calc R U P G -1
C42 C 0.724(3) 0.5018(17) 0.201(2) 0.21(2) Uani 0.5 1 d D U P G -1
H42A H 0.769927 0.493829 0.219868 0.253 Uiso 0.5 1 calc R U P G -1
H42B H 0.690114 0.465866 0.213653 0.253 Uiso 0.5 1 calc R U P G -1

loop_
_atom_site_aniso_label
_atom_site_aniso_U_11
_atom_site_aniso_U_22
_atom_site_aniso_U_33
_atom_site_aniso_U_23
_atom_site_aniso_U_13
_atom_site_aniso_U_12
Gd1 0.0241(2) 0.0397(3) 0.0256(2) 0.0007(2) 0.00362(19) -0.0034(2)
I1 0.0232(3) 0.0572(5) 0.0431(4) -0.0081(3) 0.0000(3) 0.0019(3)
I2 0.0418(14) 0.0366(11) 0.045(2) 0.0024(14) 0.0000(15) -0.0010(12)
N1 0.026(4) 0.041(5) 0.017(4) -0.002(3) 0.005(3) -0.005(4)
O1 0.035(4) 0.067(5) 0.023(4) -0.015(3) 0.003(3) -0.008(4)
N2 0.024(4) 0.048(5) 0.020(4) -0.005(4) -0.005(3) 0.000(4)
O3 0.042(5) 0.095(7) 0.025(4) 0.018(4) 0.008(3) -0.006(5)
C14 0.030(5) 0.053(7) 0.022(5) -0.007(5) -0.003(4) 0.003(5)
C9 0.034(5) 0.040(6) 0.020(5) -0.003(4) 0.005(4) -0.006(5)
O2 0.029(4) 0.058(5) 0.081(6) -0.007(5) 0.017(4) -0.017(4)
C15 0.034(6) 0.046(6) 0.031(5) 0.000(5) -0.001(4) -0.007(5)
C13 0.022(5) 0.038(6) 0.045(6) -0.001(5) 0.002(4) 0.002(4)
C6 0.046(7) 0.073(9) 0.039(6) 0.004(6) 0.018(5) 0.005(7)
C4 0.039(6) 0.047(7) 0.033(5) 0.001(5) 0.014(5) 0.006(5)
C23 0.048(7) 0.065(9) 0.055(8) -0.031(7) -0.016(6) 0.018(6)
C8 0.039(6) 0.073(9) 0.029(6) 0.010(6) 0.012(5) 0.013(6)
C16 0.055(8) 0.060(8) 0.039(6) -0.011(6) -0.003(6) -0.001(6)
C19 0.054(8) 0.104(12) 0.049(8) -0.036(8) -0.028(6) 0.033(8)
C5 0.047(7) 0.054(7) 0.048(7) 0.005(6) 0.023(6) 0.011(6)
C3 0.074(10) 0.069(9) 0.072(9) 0.027(8) 0.051(8) 0.037(8)
C7 0.056(8) 0.077(9) 0.032(6) 0.014(6) 0.009(6) 0.015(7)
C17 0.072(10) 0.089(11) 0.045(7) -0.025(7) -0.030(7) 0.014(8)
C27 0.053(5) 0.096(7) 0.039(4) -0.007(4) 0.000(4) -0.015(5)
C18 0.076(11) 0.129(15) 0.066(10) -0.043(10) -0.048(9) 0.039(11)
C29A 0.047(6) 0.077(8) 0.034(5) -0.010(5) 0.005(4) -0.013(6)
C24 0.043(8) 0.092(12) 0.110(13) -0.036(11) -0.008(8) 0.025(8)
C28A 0.052(5) 0.084(8) 0.035(5) -0.008(5) 0.003(4) -0.011(5)
C2 0.121(16) 0.075(11) 0.100(14) 0.027(10) 0.059(12) 0.052(11)
C31 0.044(6) 0.072(7) 0.064(7) -0.028(6) 0.018(5) -0.024(5)
C30 0.044(6) 0.068(7) 0.063(7) -0.027(6) 0.017(5) -0.023(5)
C25 0.17(2) 0.124(17) 0.055(10) 0.012(10) 0.006(12) 0.095(16)
C34 0.075(9) 0.090(9) 0.034(5) 0.012(6) 0.005(6) -0.010(8)
C36 0.067(8) 0.094(7) 0.038(5) 0.008(5) 0.002(6) -0.010(7)
C1 0.056(10) 0.16(2) 0.101(14) 0.023(14) -0.014(10) 0.031(12)
C35 0.069(8) 0.094(7) 0.035(5) 0.010(5) 0.004(5) -0.010(7)
C32 0.047(6) 0.078(7) 0.069(7) -0.032(6) 0.020(5) -0.024(5)
C26A 0.047(6) 0.095(8) 0.038(5) -0.006(5) 0.001(4) -0.012(6)
C37 0.062(8) 0.091(8) 0.038(5) 0.006(6) 0.003(6) -0.010(7)
C33 0.045(6) 0.076(7) 0.063(7) -0.030(6) 0.024(6) -0.024(5)
I3 0.043(4) 0.055(5) 0.064(8) 0.031(4) 0.028(4) 0.022(3)
C10 0.059(9) 0.131(15) 0.049(8) 0.035(9) 0.026(7) 0.053(10)
C12 0.045(8) 0.120(14) 0.071(10) 0.025(10) 0.009(7) 0.009(9)
C11 0.088(14) 0.30(4) 0.100(15) -0.11(2) -0.040(12) 0.11(2)
C29 0.046(8) 0.084(9) 0.033(7) -0.013(6) 0.005(7) -0.016(8)
C28 0.049(7) 0.093(7) 0.036(7) -0.011(5) 0.002(6) -0.015(6)
C26 0.049(7) 0.089(7) 0.038(6) -0.006(5) 0.001(5) -0.013(6)
C20A 0.068(9) 0.078(10) 0.057(8) 0.002(7) 0.013(6) 0.016(7)
C22A 0.073(10) 0.078(10) 0.059(9) 0.004(7) 0.015(7) 0.015(8)
C21A 0.075(9) 0.085(11) 0.071(9) 0.005(7) 0.022(7) 0.015(8)
C22 0.071(10) 0.081(11) 0.063(9) 0.004(7) 0.014(8) 0.016(8)
C20 0.069(10) 0.082(11) 0.065(9) 0.005(8) 0.015(8) 0.016(8)
C21 0.071(11) 0.084(12) 0.069(11) 0.006(9) 0.017(9) 0.015(9)
C33A 0.046(6) 0.072(8) 0.064(8) -0.027(7) 0.019(6) -0.025(6)
C30A 0.046(7) 0.076(7) 0.065(8) -0.028(7) 0.019(7) -0.023(6)
C32A 0.046(6) 0.074(7) 0.064(7) -0.029(6) 0.020(6) -0.025(6)
C31A 0.045(6) 0.076(7) 0.064(7) -0.029(6) 0.020(6) -0.024(6)
C34A 0.066(8) 0.093(8) 0.036(6) 0.009(6) 0.002(6) -0.009(7)
C35A 0.064(8) 0.094(8) 0.037(5) 0.008(6) 0.002(6) -0.011(7)
C36A 0.064(8) 0.093(9) 0.037(6) 0.008(6) 0.002(6) -0.011(7)
C37A 0.062(9) 0.090(9) 0.037(6) 0.008(7) 0.003(6) -0.010(8)
O4 0.103(18) 0.11(2) 0.104(13) 0.030(13) -0.007(13) 0.001(15)
C38 0.074(17) 0.085(17) 0.094(15) 0.017(12) -0.005(15) -0.004(13)
C39 0.063(15) 0.068(16) 0.104(14) 0.011(13) 0.003(14) -0.020(12)
C40 0.075(16) 0.065(17) 0.127(17) 0.009(15) -0.005(15) -0.014(12)
C41 0.13(2) 0.10(2) 0.127(17) 0.005(19) -0.027(17) 0.021(17)
O5 0.19(3) 0.070(17) 0.42(6) 0.00(2) 0.16(4) 0.027(19)
C45 0.22(3) 0.05(2) 0.43(6) 0.00(3) 0.14(4) 0.03(2)
C44 0.17(3) 0.059(18) 0.42(6) -0.01(2) 0.18(4) 0.03(2)
C43 0.15(3) 0.08(2) 0.43(6) -0.01(3) 0.16(4) 0.03(2)
C42 0.15(3) 0.069(19) 0.41(6) 0.02(3) 0.19(3) 0.018(19)

loop_
_atom_type_symbol
_atom_type_description
_atom_type_scat_dispersion_real
_atom_type_scat_dispersion_imag
_atom_type_scat_source
C C 0.0033 0.0016 'International Tables Vol C Tables 4.2.6.8 and 6.1.1.4'
H H 0.0000 0.0000 'International Tables Vol C Tables 4.2.6.8 and 6.1.1.4'
Gd Gd -0.1653 3.9035 'International Tables Vol C Tables 4.2.6.8 and 6.1.1.4'
I I -0.4742 1.8119 'International Tables Vol C Tables 4.2.6.8 and 6.1.1.4'
N N 0.0061 0.0033 'International Tables Vol C Tables 4.2.6.8 and 6.1.1.4'
O O 0.0106 0.0060 'International Tables Vol C Tables 4.2.6.8 and 6.1.1.4'

loop_
_geom_angle_atom_site_label_1
_geom_angle_atom_site_label_2
_geom_angle_atom_site_label_3
_geom_angle
_geom_angle_site_symmetry_1
_geom_angle_site_symmetry_3
_geom_angle_publ_flag
I1 Gd1 I2 167.36(11) . . ?
N1 Gd1 I1 91.2(2) . . ?
N1 Gd1 I2 99.2(2) . . ?
N1 Gd1 N2 56.0(3) . . ?
N1 Gd1 O3 133.6(3) . . ?
N1 Gd1 O2 152.5(3) . . ?
N1 Gd1 I3 101.2(3) . . ?
O1 Gd1 I1 93.01(19) . . ?
O1 Gd1 I2 82.2(2) . . ?
O1 Gd1 N1 78.7(3) . . ?
O1 Gd1 N2 134.5(3) . . ?
O1 Gd1 O3 147.8(3) . . ?
O1 Gd1 O2 73.9(3) . . ?
O1 Gd1 I3 88.8(7) . . ?
N2 Gd1 I1 91.63(19) . . ?
N2 Gd1 I2 100.1(2) . . ?
N2 Gd1 O2 151.5(3) . . ?
N2 Gd1 I3 95.9(6) . . ?
O3 Gd1 I1 87.7(2) . . ?
O3 Gd1 I2 90.1(3) . . ?
O3 Gd1 N2 77.6(3) . . ?
O3 Gd1 O2 73.9(3) . . ?
O3 Gd1 I3 84.2(6) . . ?
O2 Gd1 I1 87.98(19) . . ?
O2 Gd1 I2 79.5(2) . . ?
O2 Gd1 I3 80.7(4) . . ?
I3 Gd1 I1 167.6(3) . . ?
C9 N1 Gd1 149.0(6) . . ?
C13 N1 Gd1 92.0(6) . . ?
C13 N1 C9 118.9(8) . . ?
C29A O1 Gd1 128.3(8) . . ?
C29A O1 C26A 104.0(10) . . ?
C26A O1 Gd1 126.1(7) . . ?
C29 O1 Gd1 117.4(14) . . ?
C26 O1 Gd1 128.4(16) . . ?
C26 O1 C29 113(2) . . ?
C14 N2 Gd1 149.5(7) . . ?
C13 N2 Gd1 92.3(6) . . ?
C13 N2 C14 118.3(9) . . ?
C34 O3 Gd1 123.7(8) . . ?
C37 O3 Gd1 122.8(8) . . ?
C37 O3 C34 113.4(11) . . ?
C34A O3 Gd1 126.4(16) . . ?
C37A O3 Gd1 126.4(15) . . ?
C37A O3 C34A 99(2) . . ?
C15 C14 N2 121.7(9) . . ?
C19 C14 N2 117.5(10) . . ?
C19 C14 C15 120.6(10) . . ?
C4 C9 N1 118.9(9) . . ?
C4 C9 C8 120.5(9) . . ?
C8 C9 N1 120.6(9) . . ?
C30 O2 Gd1 127.9(7) . . ?
C33 O2 Gd1 125.4(8) . . ?
C33 O2 C30 105.9(10) . . ?
C33A O2 Gd1 123.1(13) . . ?
C30A O2 Gd1 126.4(15) . . ?
C30A O2 C33A 107(2) . . ?
C14 C15 C23 121.7(9) . . ?
C16 C15 C14 120.5(11) . . ?
C16 C15 C23 117.7(11) . . ?
N1 C13 H13 120.1 . . ?
N2 C13 N1 119.7(9) . . ?
N2 C13 H13 120.1 . . ?
C5 C6 H6 120.0 . . ?
C7 C6 H6 120.0 . . ?
C7 C6 C5 120.0(11) . . ?
C9 C4 C5 117.0(10) . . ?
C9 C4 C3 122.3(10) . . ?
C5 C4 C3 120.7(10) . . ?
C15 C23 H23 107.7 . . ?
C15 C23 C24 110.6(12) . . ?
C15 C23 C25 115.6(13) . . ?
C24 C23 H23 107.7 . . ?
C24 C23 C25 107.4(12) . . ?
C25 C23 H23 107.7 . . ?
C9 C8 C7 120.5(10) . . ?
C9 C8 C10 121.2(10) . . ?
C7 C8 C10 118.1(11) . . ?
C15 C16 H16 120.6 . . ?
C17 C16 C15 118.7(12) . . ?
C17 C16 H16 120.6 . . ?
C14 C19 C20A 121.9(13) . . ?
C14 C19 C20 116(3) . . ?
C18 C19 C14 116.1(13) . . ?
C18 C19 C20A 121.7(15) . . ?
C18 C19 C20 121(3) . . ?
C6 C5 C4 122.7(11) . . ?
C6 C5 H5 118.6 . . ?
C4 C5 H5 118.6 . . ?
C4 C3 H3 107.6 . . ?
C4 C3 C1 106.5(13) . . ?
C2 C3 C4 117.6(14) . . ?
C2 C3 H3 107.6 . . ?
C2 C3 C1 109.5(14) . . ?
C1 C3 H3 107.6 . . ?
C6 C7 C8 119.1(12) . . ?
C6 C7 H7 120.5 . . ?
C8 C7 H7 120.5 . . ?
C16 C17 H17 120.3 . . ?
C16 C17 C18 119.4(12) . . ?
C18 C17 H17 120.3 . . ?
H27A C27 H27B 108.7 . . ?
H27C C27 H27D 110.1 . . ?
C28A C27 H27A 110.5 . . ?
C28A C27 H27B 110.5 . . ?
C28A C27 C26A 106.1(12) . . ?
C26A C27 H27A 110.5 . . ?
C26A C27 H27B 110.5 . . ?
C28 C27 H27C 112.5 . . ?
C28 C27 H27D 112.5 . . ?
C26 C27 H27C 112.5 . . ?
C26 C27 H27D 112.5 . . ?
C26 C27 C28 96(3) . . ?
C19 C18 C17 124.6(14) . . ?
C19 C18 H18 117.7 . . ?
C17 C18 H18 117.7 . . ?
O1 C29A H29A 109.8 . . ?
O1 C29A H29B 109.8 . . ?
O1 C29A C28A 109.3(13) . . ?
H29A C29A H29B 108.3 . . ?
C28A C29A H29A 109.8 . . ?
C28A C29A H29B 109.8 . . ?
C23 C24 H24A 109.5 . . ?
C23 C24 H24B 109.5 . . ?
C23 C24 H24C 109.5 . . ?
H24A C24 H24B 109.5 . . ?
H24A C24 H24C 109.5 . . ?
H24B C24 H24C 109.5 . . ?
C27 C28A C29A 96.6(12) . . ?
C27 C28A H28A 112.4 . . ?
C27 C28A H28B 112.4 . . ?
C29A C28A H28A 112.4 . . ?
C29A C28A H28B 112.4 . . ?
H28A C28A H28B 110.0 . . ?
C3 C2 H2A 109.5 . . ?
C3 C2 H2B 109.5 . . ?
C3 C2 H2C 109.5 . . ?
H2A C2 H2B 109.5 . . ?
H2A C2 H2C 109.5 . . ?
H2B C2 H2C 109.5 . . ?
H31A C31 H31B 109.6 . . ?
C30 C31 H31A 111.8 . . ?
C30 C31 H31B 111.8 . . ?
C32 C31 H31A 111.8 . . ?
C32 C31 H31B 111.8 . . ?
C32 C31 C30 99.7(14) . . ?
O2 C30 H30A 109.3 . . ?
O2 C30 H30B 109.3 . . ?
C31 C30 O2 111.7(13) . . ?
C31 C30 H30A 109.3 . . ?
C31 C30 H30B 109.3 . . ?
H30A C30 H30B 107.9 . . ?
C23 C25 H25A 109.5 . . ?
C23 C25 H25B 109.5 . . ?
C23 C25 H25C 109.5 . . ?
H25A C25 H25B 109.5 . . ?
H25A C25 H25C 109.5 . . ?
H25B C25 H25C 109.5 . . ?
O3 C34 H34A 111.3 . . ?
O3 C34 H34B 111.3 . . ?
O3 C34 C35 102.5(13) . . ?
H34A C34 H34B 109.2 . . ?
C35 C34 H34A 111.3 . . ?
C35 C34 H34B 111.3 . . ?
H36A C36 H36B 108.6 . . ?
C35 C36 H36A 110.4 . . ?
C35 C36 H36B 110.4 . . ?
C35 C36 C37 106.8(16) . . ?
C37 C36 H36A 110.4 . . ?
C37 C36 H36B 110.4 . . ?
C3 C1 H1A 109.5 . . ?
C3 C1 H1B 109.5 . . ?
C3 C1 H1C 109.5 . . ?
H1A C1 H1B 109.5 . . ?
H1A C1 H1C 109.5 . . ?
H1B C1 H1C 109.5 . . ?
C34 C35 H35A 110.2 . . ?
C34 C35 H35B 110.2 . . ?
C36 C35 C34 107.4(15) . . ?
C36 C35 H35A 110.2 . . ?
C36 C35 H35B 110.2 . . ?
H35A C35 H35B 108.5 . . ?
C31 C32 H32A 108.7 . . ?
C31 C32 H32B 108.7 . . ?
C31 C32 C33 114.2(14) . . ?
H32A C32 H32B 107.6 . . ?
C33 C32 H32A 108.7 . . ?
C33 C32 H32B 108.7 . . ?
O1 C26A C27 105.4(12) . . ?
O1 C26A H26A 110.7 . . ?
O1 C26A H26B 110.7 . . ?
C27 C26A H26A 110.7 . . ?
C27 C26A H26B 110.7 . . ?
H26A C26A H26B 108.8 . . ?
O3 C37 C36 102.0(14) . . ?
O3 C37 H37A 111.4 . . ?
O3 C37 H37B 111.4 . . ?
C36 C37 H37A 111.4 . . ?
C36 C37 H37B 111.4 . . ?
H37A C37 H37B 109.2 . . ?
O2 C33 C32 105.5(12) . . ?
O2 C33 H33A 110.6 . . ?
O2 C33 H33B 110.6 . . ?
C32 C33 H33A 110.6 . . ?
C32 C33 H33B 110.6 . . ?
H33A C33 H33B 108.8 . . ?
C8 C10 H10 107.1 . . ?
C8 C10 C12 114.3(12) . . ?
C8 C10 C11 113.4(15) . . ?
C12 C10 H10 107.1 . . ?
C12 C10 C11 107.6(14) . . ?
C11 C10 H10 107.1 . . ?
C10 C12 H12A 109.5 . . ?
C10 C12 H12B 109.5 . . ?
C10 C12 H12C 109.5 . . ?
H12A C12 H12B 109.5 . . ?
H12A C12 H12C 109.5 . . ?
H12B C12 H12C 109.5 . . ?
C10 C11 H11A 109.5 . . ?
C10 C11 H11B 109.5 . . ?
C10 C11 H11C 109.5 . . ?
H11A C11 H11B 109.5 . . ?
H11A C11 H11C 109.5 . . ?
H11B C11 H11C 109.5 . . ?
O1 C29 H29C 113.0 . . ?
O1 C29 H29D 113.0 . . ?
H29C C29 H29D 110.4 . . ?
C28 C29 O1 93(3) . . ?
C28 C29 H29C 113.0 . . ?
C28 C29 H29D 113.0 . . ?
C27 C28 H28C 108.2 . . ?
C27 C28 H28D 108.2 . . ?
C29 C28 C27 116(3) . . ?
C29 C28 H28C 108.2 . . ?
C29 C28 H28D 108.2 . . ?
H28C C28 H28D 107.4 . . ?
O1 C26 C27 115(4) . . ?
O1 C26 H26C 108.5 . . ?
O1 C26 H26D 108.5 . . ?
C27 C26 H26C 108.5 . . ?
C27 C26 H26D 108.5 . . ?
H26C C26 H26D 107.5 . . ?
C19 C20A H20A 107.0 . . ?
C22A C20A C19 119.7(17) . . ?
C22A C20A H20A 107.0 . . ?
C21A C20A C19 105(2) . . ?
C21A C20A H20A 107.0 . . ?
C21A C20A C22A 111(2) . . ?
C20A C22A H22A 109.5 . . ?
C20A C22A H22B 109.5 . . ?
C20A C22A H22C 109.5 . . ?
H22A C22A H22B 109.5 . . ?
H22A C22A H22C 109.5 . . ?
H22B C22A H22C 109.5 . . ?
C20A C21A H21A 109.5 . . ?
C20A C21A H21B 109.5 . . ?
C20A C21A H21C 109.5 . . ?
H21A C21A H21B 109.5 . . ?
H21A C21A H21C 109.5 . . ?
H21B C21A H21C 109.5 . . ?
H22D C22 H22E 109.5 . . ?
H22D C22 H22F 109.5 . . ?
H22E C22 H22F 109.5 . . ?
C20 C22 H22D 109.5 . . ?
C20 C22 H22E 109.5 . . ?
C20 C22 H22F 109.5 . . ?
C19 C20 C22 100(4) . . ?
C19 C20 H20 107.8 . . ?
C19 C20 C21 123(5) . . ?
C22 C20 H20 107.8 . . ?
C21 C20 C22 110(5) . . ?
C21 C20 H20 107.8 . . ?
C20 C21 H21D 109.5 . . ?
C20 C21 H21E 109.5 . . ?
C20 C21 H21F 109.5 . . ?
H21D C21 H21E 109.5 . . ?
H21D C21 H21F 109.5 . . ?
H21E C21 H21F 109.5 . . ?
O2 C33A H33C 110.7 . . ?
O2 C33A H33D 110.7 . . ?
H33C C33A H33D 108.8 . . ?
C32A C33A O2 105(3) . . ?
C32A C33A H33C 110.7 . . ?
C32A C33A H33D 110.7 . . ?
O2 C30A H30C 112.5 . . ?
O2 C30A H30D 112.5 . . ?
O2 C30A C31A 96(2) . . ?
H30C C30A H30D 110.0 . . ?
C31A C30A H30C 112.5 . . ?
C31A C30A H30D 112.5 . . ?
C33A C32A H32C 112.2 . . ?
C33A C32A H32D 112.2 . . ?
C33A C32A C31A 98(3) . . ?
H32C C32A H32D 109.8 . . ?
C31A C32A H32C 112.2 . . ?
C31A C32A H32D 112.2 . . ?
C30A C31A H31C 111.3 . . ?
C30A C31A H31D 111.3 . . ?
C32A C31A C30A 102(4) . . ?
C32A C31A H31C 111.3 . . ?
C32A C31A H31D 111.3 . . ?
H31C C31A H31D 109.2 . . ?
O3 C34A H34C 109.7 . . ?
O3 C34A H34D 109.7 . . ?
O3 C34A C35A 110(3) . . ?
H34C C34A H34D 108.2 . . ?
C35A C34A H34C 109.7 . . ?
C35A C34A H34D 109.7 . . ?
C34A C35A H35C 111.9 . . ?
C34A C35A H35D 111.9 . . ?
H35C C35A H35D 109.6 . . ?
C36A C35A C34A 100(3) . . ?
C36A C35A H35C 111.9 . . ?
C36A C35A H35D 111.9 . . ?
C35A C36A H36C 111.9 . . ?
C35A C36A H36D 111.9 . . ?
C35A C36A C37A 99(3) . . ?
H36C C36A H36D 109.6 . . ?
C37A C36A H36C 111.9 . . ?
C37A C36A H36D 111.9 . . ?
O3 C37A C36A 113(3) . . ?
O3 C37A H37C 109.1 . . ?
O3 C37A H37D 109.1 . . ?
C36A C37A H37C 109.1 . . ?
C36A C37A H37D 109.1 . . ?
H37C C37A H37D 107.8 . . ?
C41 O4 C38 105(2) . . ?
O4 C38 H38A 110.4 . . ?
O4 C38 H38B 110.4 . . ?
O4 C38 C39 106.9(17) . . ?
H38A C38 H38B 108.6 . . ?
C39 C38 H38A 110.4 . . ?
C39 C38 H38B 110.4 . . ?
C38 C39 H39A 111.1 . . ?
C38 C39 H39B 111.1 . . ?
H39A C39 H39B 109.0 . . ?
C40 C39 C38 103.4(13) . . ?
C40 C39 H39A 111.1 . . ?
C40 C39 H39B 111.1 . . ?
C39 C40 H40A 110.5 . . ?
C39 C40 H40B 110.5 . . ?
C39 C40 C41 106.1(12) . . ?
H40A C40 H40B 108.7 . . ?
C41 C40 H40A 110.5 . . ?
C41 C40 H40B 110.5 . . ?
O4 C41 C40 108.6(16) . . ?
O4 C41 H41A 110.0 . . ?
O4 C41 H41B 110.0 . . ?
C40 C41 H41A 110.0 . . ?
C40 C41 H41B 110.0 . . ?
H41A C41 H41B 108.3 . . ?
C42 O5 C45 106(3) . . ?
O5 C45 H45A 110.9 . . ?
O5 C45 H45B 110.9 . . ?
O5 C45 C44 104.4(19) . . ?
H45A C45 H45B 108.9 . . ?
C44 C45 H45A 110.9 . . ?
C44 C45 H45B 110.9 . . ?
C45 C44 H44A 111.2 . . ?
C45 C44 H44B 111.2 . . ?
C45 C44 C43 102.6(16) . . ?
H44A C44 H44B 109.2 . . ?
C43 C44 H44A 111.2 . . ?
C43 C44 H44B 111.2 . . ?
C44 C43 H43A 110.8 . . ?
C44 C43 H43B 110.8 . . ?
H43A C43 H43B 108.8 . . ?
C42 C43 C44 105.0(13) . . ?
C42 C43 H43A 110.8 . . ?
C42 C43 H43B 110.8 . . ?
O5 C42 C43 107.9(18) . . ?
O5 C42 H42A 110.1 . . ?
O5 C42 H42B 110.1 . . ?
C43 C42 H42A 110.1 . . ?
C43 C42 H42B 110.1 . . ?
H42A C42 H42B 108.4 . . ?

loop_
_geom_bond_atom_site_label_1
_geom_bond_atom_site_label_2
_geom_bond_distance
_geom_bond_site_symmetry_2
_geom_bond_publ_flag
Gd1 I1 3.0387(10) . ?
Gd1 I2 3.101(6) . ?
Gd1 N1 2.423(8) . ?
Gd1 O1 2.419(7) . ?
Gd1 N2 2.442(8) . ?
Gd1 O3 2.432(7) . ?
Gd1 O2 2.479(8) . ?
Gd1 I3 3.032(14) . ?
N1 C9 1.439(12) . ?
N1 C13 1.343(13) . ?
O1 C29A 1.442(17) . ?
O1 C26A 1.473(19) . ?
O1 C29 1.61(5) . ?
O1 C26 1.30(5) . ?
N2 C14 1.431(12) . ?
N2 C13 1.298(13) . ?
O3 C34 1.510(16) . ?
O3 C37 1.459(16) . ?
O3 C34A 1.50(2) . ?
O3 C37A 1.49(2) . ?
C14 C15 1.423(15) . ?
C14 C19 1.386(16) . ?
C9 C4 1.368(14) . ?
C9 C8 1.409(15) . ?
O2 C30 1.534(15) . ?
O2 C33 1.455(14) . ?
O2 C33A 1.503(19) . ?
O2 C30A 1.484(19) . ?
C15 C23 1.492(16) . ?
C15 C16 1.390(15) . ?
C13 H13 0.9500 . ?
C6 H6 0.9500 . ?
C6 C5 1.397(17) . ?
C6 C7 1.333(17) . ?
C4 C5 1.400(15) . ?
C4 C3 1.523(17) . ?
C23 H23 1.0000 . ?
C23 C24 1.504(19) . ?
C23 C25 1.53(2) . ?
C8 C7 1.413(15) . ?
C8 C10 1.486(16) . ?
C16 H16 0.9500 . ?
C16 C17 1.367(18) . ?
C19 C18 1.372(18) . ?
C19 C20A 1.59(3) . ?
C19 C20 1.53(6) . ?
C5 H5 0.9500 . ?
C3 H3 1.0000 . ?
C3 C2 1.50(2) . ?
C3 C1 1.59(2) . ?
C7 H7 0.9500 . ?
C17 H17 0.9500 . ?
C17 C18 1.39(2) . ?
C27 H27A 0.9900 . ?
C27 H27B 0.9900 . ?
C27 H27C 0.9900 . ?
C27 H27D 0.9900 . ?
C27 C28A 1.472(14) . ?
C27 C26A 1.525(14) . ?
C27 C28 1.531(18) . ?
C27 C26 1.521(18) . ?
C18 H18 0.9500 . ?
C29A H29A 0.9900 . ?
C29A H29B 0.9900 . ?
C29A C28A 1.511(15) . ?
C24 H24A 0.9800 . ?
C24 H24B 0.9800 . ?
C24 H24C 0.9800 . ?
C28A H28A 0.9900 . ?
C28A H28B 0.9900 . ?
C2 H2A 0.9800 . ?
C2 H2B 0.9800 . ?
C2 H2C 0.9800 . ?
C31 H31A 0.9900 . ?
C31 H31B 0.9900 . ?
C31 C30 1.488(15) . ?
C31 C32 1.487(15) . ?
C30 H30A 0.9900 . ?
C30 H30B 0.9900 . ?
C25 H25A 0.9800 . ?
C25 H25B 0.9800 . ?
C25 H25C 0.9800 . ?
C34 H34A 0.9900 . ?
C34 H34B 0.9900 . ?
C34 C35 1.524(16) . ?
C36 H36A 0.9900 . ?
C36 H36B 0.9900 . ?
C36 C35 1.515(17) . ?
C36 C37 1.519(17) . ?
C1 H1A 0.9800 . ?
C1 H1B 0.9800 . ?
C1 H1C 0.9800 . ?
C35 H35A 0.9900 . ?
C35 H35B 0.9900 . ?
C32 H32A 0.9900 . ?
C32 H32B 0.9900 . ?
C32 C33 1.488(16) . ?
C26A H26A 0.9900 . ?
C26A H26B 0.9900 . ?
C37 H37A 0.9900 . ?
C37 H37B 0.9900 . ?
C33 H33A 0.9900 . ?
C33 H33B 0.9900 . ?
C10 H10 1.0000 . ?
C10 C12 1.49(2) . ?
C10 C11 1.53(3) . ?
C12 H12A 0.9800 . ?
C12 H12B 0.9800 . ?
C12 H12C 0.9800 . ?
C11 H11A 0.9800 . ?
C11 H11B 0.9800 . ?
C11 H11C 0.9800 . ?
C29 H29C 0.9900 . ?
C29 H29D 0.9900 . ?
C29 C28 1.517(19) . ?
C28 H28C 0.9900 . ?
C28 H28D 0.9900 . ?
C26 H26C 0.9900 . ?
C26 H26D 0.9900 . ?
C20A H20A 1.0000 . ?
C20A C22A 1.52(3) . ?
C20A C21A 1.42(3) . ?
C22A H22A 0.9800 . ?
C22A H22B 0.9800 . ?
C22A H22C 0.9800 . ?
C21A H21A 0.9800 . ?
C21A H21B 0.9800 . ?
C21A H21C 0.9800 . ?
C22 H22D 0.9800 . ?
C22 H22E 0.9800 . ?
C22 H22F 0.9800 . ?
C22 C20 1.62(8) . ?
C20 H20 1.0000 . ?
C20 C21 1.56(8) . ?
C21 H21D 0.9800 . ?
C21 H21E 0.9800 . ?
C21 H21F 0.9800 . ?
C33A H33C 0.9900 . ?
C33A H33D 0.9900 . ?
C33A C32A 1.491(19) . ?
C30A H30C 0.9900 . ?
C30A H30D 0.9900 . ?
C30A C31A 1.500(19) . ?
C32A H32C 0.9900 . ?
C32A H32D 0.9900 . ?
C32A C31A 1.499(19) . ?
C31A H31C 0.9900 . ?
C31A H31D 0.9900 . ?
C34A H34C 0.9900 . ?
C34A H34D 0.9900 . ?
C34A C35A 1.517(19) . ?
C35A H35C 0.9900 . ?
C35A H35D 0.9900 . ?
C35A C36A 1.51(2) . ?
C36A H36C 0.9900 . ?
C36A H36D 0.9900 . ?
C36A C37A 1.515(19) . ?
C37A H37C 0.9900 . ?
C37A H37D 0.9900 . ?
O4 C38 1.474(15) . ?
O4 C41 1.470(16) . ?
C38 H38A 0.9900 . ?
C38 H38B 0.9900 . ?
C38 C39 1.512(14) . ?
C39 H39A 0.9900 . ?
C39 H39B 0.9900 . ?
C39 C40 1.505(14) . ?
C40 H40A 0.9900 . ?
C40 H40B 0.9900 . ?
C40 C41 1.508(14) . ?
C41 H41A 0.9900 . ?
C41 H41B 0.9900 . ?
O5 C45 1.461(16) . ?
O5 C42 1.449(16) . ?
C45 H45A 0.9900 . ?
C45 H45B 0.9900 . ?
C45 C44 1.526(14) . ?
C44 H44A 0.9900 . ?
C44 H44B 0.9900 . ?
C44 C43 1.527(14) . ?
C43 H43A 0.9900 . ?
C43 H43B 0.9900 . ?
C43 C42 1.520(14) . ?
C42 H42A 0.9900 . ?
C42 H42B 0.9900 . ?

loop_
_geom_torsion_atom_site_label_1
_geom_torsion_atom_site_label_2
_geom_torsion_atom_site_label_3
_geom_torsion_atom_site_label_4
_geom_torsion
_geom_torsion_site_symmetry_1
_geom_torsion_site_symmetry_2
_geom_torsion_site_symmetry_3
_geom_torsion_site_symmetry_4
_geom_torsion_publ_flag
Gd1 N1 C9 C4 88.7(15) . . . . ?
Gd1 N1 C9 C8 -90.8(15) . . . . ?
Gd1 N1 C13 N2 0.6(10) . . . . ?
Gd1 O1 C29A C28A 138.4(11) . . . . ?
Gd1 O1 C26A C27 -165.2(9) . . . . ?
Gd1 O1 C29 C28 -154(2) . . . . ?
Gd1 O1 C26 C27 165.7(17) . . . . ?
Gd1 N2 C14 C15 93.5(16) . . . . ?
Gd1 N2 C14 C19 -81.9(16) . . . . ?
Gd1 N2 C13 N1 -0.5(9) . . . . ?
Gd1 O3 C34 C35 -166.2(11) . . . . ?
Gd1 O3 C37 C36 152.4(12) . . . . ?
Gd1 O3 C34A C35A -129(3) . . . . ?
Gd1 O3 C37A C36A 157(3) . . . . ?
Gd1 O2 C30 C31 158.8(13) . . . . ?
Gd1 O2 C33 C32 -170.0(13) . . . . ?
Gd1 O2 C33A C32A -163(2) . . . . ?
Gd1 O2 C30A C31A -167(2) . . . . ?
N1 C9 C4 C5 179.3(10) . . . . ?
N1 C9 C4 C3 1.6(17) . . . . ?
N1 C9 C8 C7 179.6(11) . . . . ?
N1 C9 C8 C10 2.7(19) . . . . ?
O1 C29A C28A C27 42.0(17) . . . . ?
O1 C29 C28 C27 -24(4) . . . . ?
N2 C14 C15 C23 4.8(17) . . . . ?
N2 C14 C15 C16 -178.4(10) . . . . ?
N2 C14 C19 C18 178.5(15) . . . . ?
N2 C14 C19 C20A 4(2) . . . . ?
N2 C14 C19 C20 -30(4) . . . . ?
O3 C34 C35 C36 8(2) . . . . ?
O3 C34A C35A C36A -41(5) . . . . ?
C14 N2 C13 N1 179.0(9) . . . . ?
C14 C15 C23 C24 -135.2(12) . . . . ?
C14 C15 C23 C25 102.5(14) . . . . ?
C14 C15 C16 C17 1.6(19) . . . . ?
C14 C19 C18 C17 -2(3) . . . . ?
C14 C19 C20A C22A 126(2) . . . . ?
C14 C19 C20A C21A -109(2) . . . . ?
C14 C19 C20 C22 150(3) . . . . ?
C14 C19 C20 C21 -88(6) . . . . ?
C9 N1 C13 N2 177.5(9) . . . . ?
C9 C4 C5 C6 0.1(19) . . . . ?
C9 C4 C3 C2 -131.0(14) . . . . ?
C9 C4 C3 C1 105.9(14) . . . . ?
C9 C8 C7 C6 2(2) . . . . ?
C9 C8 C10 C12 133.0(15) . . . . ?
C9 C8 C10 C11 -103.2(17) . . . . ?
O2 C33A C32A C31A -30(4) . . . . ?
O2 C30A C31A C32A -53(4) . . . . ?
C15 C14 C19 C18 3(2) . . . . ?
C15 C14 C19 C20A -171.3(14) . . . . ?
C15 C14 C19 C20 155(3) . . . . ?
C15 C16 C17 C18 0(2) . . . . ?
C13 N1 C9 C4 -85.5(12) . . . . ?
C13 N1 C9 C8 95.0(12) . . . . ?
C13 N2 C14 C15 -85.5(12) . . . . ?
C13 N2 C14 C19 99.1(14) . . . . ?
C4 C9 C8 C7 0.1(19) . . . . ?
C4 C9 C8 C10 -176.8(14) . . . . ?
C23 C15 C16 C17 178.5(13) . . . . ?
C8 C9 C4 C5 -1.2(17) . . . . ?
C8 C9 C4 C3 -179.0(13) . . . . ?
C16 C15 C23 C24 47.9(16) . . . . ?
C16 C15 C23 C25 -74.4(15) . . . . ?
C16 C17 C18 C19 0(3) . . . . ?
C19 C14 C15 C23 -180.0(13) . . . . ?
C19 C14 C15 C16 -3.1(18) . . . . ?
C5 C6 C7 C8 -3(2) . . . . ?
C5 C4 C3 C2 51(2) . . . . ?
C5 C4 C3 C1 -71.8(16) . . . . ?
C3 C4 C5 C6 177.9(14) . . . . ?
C7 C6 C5 C4 2(2) . . . . ?
C7 C8 C10 C12 -44(2) . . . . ?
C7 C8 C10 C11 79.8(18) . . . . ?
C18 C19 C20A C22A -48(3) . . . . ?
C18 C19 C20A C21A 77(2) . . . . ?
C18 C19 C20 C22 -60(5) . . . . ?
C18 C19 C20 C21 62(6) . . . . ?
C29A O1 C26A C27 1.2(17) . . . . ?
C28A C27 C26A O1 25.6(19) . . . . ?
C31 C32 C33 O2 11(3) . . . . ?
C30 O2 C33 C32 0(2) . . . . ?
C30 C31 C32 C33 -17(3) . . . . ?
C34 O3 C37 C36 -24(2) . . . . ?
C35 C36 C37 O3 28(2) . . . . ?
C32 C31 C30 O2 17(2) . . . . ?
C26A O1 C29A C28A -27.5(17) . . . . ?
C26A C27 C28A C29A -39.2(18) . . . . ?
C37 O3 C34 C35 10(2) . . . . ?
C37 C36 C35 C34 -23(3) . . . . ?
C33 O2 C30 C31 -11(2) . . . . ?
C10 C8 C7 C6 179.2(15) . . . . ?
C29 O1 C26 C27 -2(5) . . . . ?
C28 C27 C26 O1 -12(4) . . . . ?
C26 O1 C29 C28 16(4) . . . . ?
C26 C27 C28 C29 24(5) . . . . ?
C20A C19 C18 C17 172.8(19) . . . . ?
C20 C19 C18 C17 -152(3) . . . . ?
C33A O2 C30A C31A 33(4) . . . . ?
C33A C32A C31A C30A 52(4) . . . . ?
C30A O2 C33A C32A -2(4) . . . . ?
C34A O3 C37A C36A 7(4) . . . . ?
C34A C35A C36A C37A 41(5) . . . . ?
C35A C36A C37A O3 -32(5) . . . . ?
C37A O3 C34A C35A 21(4) . . . . ?
O4 C38 C39 C40 -32(3) . . . . ?
C38 O4 C41 C40 -16(5) . . . . ?
C38 C39 C40 C41 21(4) . . . . ?
C39 C40 C41 O4 -3(5) . . . . ?
C41 O4 C38 C39 30(4) . . . . ?
O5 C45 C44 C43 -36(5) . . . . ?
C45 O5 C42 C43 -24(6) . . . . ?
C45 C44 C43 C42 21(5) . . . . ?
C44 C43 C42 O5 1(6) . . . . ?
C42 O5 C45 C44 38(5) . . . . ?
